data_1565361
loop_
_publ_author_name
'Roell, Sarah A.'
'Schrage, Briana R.'
'Ziegler, Christopher J.'
'White, Travis A.'

_publ_section_title
;
 Isolating substituent effects in Re(I)-phenanthroline electrocatalysts
 for CO2 reduction
;
_journal_name_full 'Inorganica Chimica Acta'
_journal_page_first 119397
_journal_paper_doi 10.1016/j.ica.2019.119397
_journal_volume 503
_journal_year 2020
_chemical_formula_sum 'C38 H32 Cl N2 O7 Re'
_chemical_formula_weight 850.30
_space_group_crystal_system monoclinic
_space_group_IT_number 14
_space_group_name_Hall '-P 2ybc'
_space_group_name_H-M_alt 'P 1 21/c 1'
_atom_sites_solution_hydrogens geom
_audit_creation_method SHELXL-2016/6
_cell_angle_alpha 90
_cell_angle_beta 118.762(2)
_cell_angle_gamma 90
_cell_formula_units_Z 4
_cell_length_a 15.8268(6)
_cell_length_b 15.8720(6)
_cell_length_c 15.2418(5)
_cell_measurement_reflns_used 9517
_cell_measurement_temperature 100(2)
_cell_measurement_theta_max 28.27
_cell_measurement_theta_min 2.67
_cell_volume 3356.4(2)
_computing_cell_refinement 'Bruker SAINT'
_computing_data_collection 'Bruker APEX2'
_computing_data_reduction 'Bruker SAINT'
_computing_molecular_graphics 'Bruker SHELXTL'
_computing_publication_material 'Bruker SHELXTL'
_computing_structure_refinement 'SHELXL-2016/6 (Sheldrick, 2016)'
_computing_structure_solution 'SHELXT 2014/5 (Sheldrick, 2014)'
_diffrn_ambient_temperature 100(2)
_diffrn_measured_fraction_theta_full 0.954
_diffrn_measured_fraction_theta_max 0.943
_diffrn_measurement_device_type 'Bruker APEX-II CCD'
_diffrn_measurement_method '\f and \w scans'
_diffrn_radiation_type MoK\a
_diffrn_radiation_wavelength 0.71073
_diffrn_reflns_av_R_equivalents 0.0919
_diffrn_reflns_av_unetI/netI 0.0881
_diffrn_reflns_Laue_measured_fraction_full 0.954
_diffrn_reflns_Laue_measured_fraction_max 0.943
_diffrn_reflns_limit_h_max 21
_diffrn_reflns_limit_h_min -21
_diffrn_reflns_limit_k_max 18
_diffrn_reflns_limit_k_min -20
_diffrn_reflns_limit_l_max 20
_diffrn_reflns_limit_l_min -20
_diffrn_reflns_number 32422
_diffrn_reflns_point_group_measured_fraction_full 0.954
_diffrn_reflns_point_group_measured_fraction_max 0.943
_diffrn_reflns_theta_full 25.242
_diffrn_reflns_theta_max 28.335
_diffrn_reflns_theta_min 1.468
_exptl_absorpt_coefficient_mu 3.754
_exptl_absorpt_correction_T_max 0.7457
_exptl_absorpt_correction_T_min 0.6397
_exptl_absorpt_correction_type multi-scan
_exptl_absorpt_process_details SADABS
_exptl_crystal_colour yellow
_exptl_crystal_density_diffrn 1.683
_exptl_crystal_density_method 'not measured'
_exptl_crystal_description block
_exptl_crystal_F_000 1688
_exptl_crystal_size_max 0.280
_exptl_crystal_size_mid 0.237
_exptl_crystal_size_min 0.146
_refine_diff_density_max 2.033
_refine_diff_density_min -1.120
_refine_diff_density_rms 0.205
_refine_ls_extinction_coef .
_refine_ls_extinction_method none
_refine_ls_goodness_of_fit_ref 1.013
_refine_ls_hydrogen_treatment constr
_refine_ls_matrix_type full
_refine_ls_number_parameters 447
_refine_ls_number_reflns 7891
_refine_ls_number_restraints 24
_refine_ls_restrained_S_all 1.012
_refine_ls_R_factor_all 0.0732
_refine_ls_R_factor_gt 0.0442
_refine_ls_shift/su_max 0.001
_refine_ls_shift/su_mean 0.000
_refine_ls_structure_factor_coef Fsqd
_refine_ls_weighting_details 'w=1/[\s^2^(Fo^2^)+14.0183P] where P=(Fo^2^+2Fc^2^)/3'
_refine_ls_weighting_scheme calc
_refine_ls_wR_factor_gt 0.0714
_refine_ls_wR_factor_ref 0.0869
_reflns_Friedel_coverage 0.000
_reflns_Friedel_fraction_full .
_reflns_Friedel_fraction_max .
_reflns_number_gt 5612
_reflns_number_total 7891
_reflns_threshold_expression 'I > 2\s(I)'
_cod_data_source_file CIFfile_Re26-dmp2phen.cif
_cod_data_source_block Re26_dmp2phen
_cod_depositor_comments
;
The following automatic conversions were performed:

data item '_exptl_crystal_density_meas' value 'not measured' was
changed to '?' -- the value is perceived as not measured.

Automatic conversion script
Id: cif_fix_values 8738 2021-04-28 16:35:53Z antanas 
;
_cod_original_sg_symbol_H-M 'P 21/c'
_cod_database_code 1565361
_shelx_shelxl_version_number 2016/6
_shelx_space_group_comment
; 
The symmetry employed for this shelxl refinement is uniquely defined 
by the following loop, which should always be used as a source of 
symmetry information in preference to the above space-group names. 
They are only intended as comments. 
;
_shelx_estimated_absorpt_t_min 0.420
_shelx_estimated_absorpt_t_max 0.610

loop_
_space_group_symop_operation_xyz
'x, y, z'
'-x, y+1/2, -z+1/2'
'-x, -y, -z'
'x, -y-1/2, z-1/2'

loop_
_atom_site_label
_atom_site_type_symbol
_atom_site_fract_x
_atom_site_fract_y
_atom_site_fract_z
_atom_site_U_iso_or_equiv
_atom_site_adp_type
_atom_site_occupancy
_atom_site_site_symmetry_order
_atom_site_calc_flag
_atom_site_refinement_flags_posn
_atom_site_refinement_flags_adp
_atom_site_refinement_flags_occupancy
_atom_site_disorder_assembly
_atom_site_disorder_group
C1 C 0.1949(4) 0.5576(5) 0.6000(4) 0.0252(18) Uani 1 1 d . . . . .
C2 C 0.1688(4) 0.3893(5) 0.5731(4) 0.0169(14) Uani 1 1 d . . . . .
C3 C 0.2625(4) 0.4623(4) 0.7527(4) 0.0155(13) Uani 1 1 d . . . . .
C4 C 0.4232(4) 0.3138(4) 0.7586(4) 0.0126(12) Uani 1 1 d . U . . .
C5 C 0.3725(4) 0.3049(4) 0.8193(4) 0.0132(13) Uani 1 1 d . . . . .
C6 C 0.2880(4) 0.2552(4) 0.7839(4) 0.0189(14) Uani 1 1 d . . . . .
C7 C 0.1721(4) 0.1725(5) 0.6507(5) 0.0334(19) Uani 1 1 d . . . . .
H7A H 0.180426 0.127768 0.698556 0.050 Uiso 1 1 calc R U . . .
H7B H 0.161679 0.147189 0.587583 0.050 Uiso 1 1 calc R U . . .
H7C H 0.116164 0.207066 0.638460 0.050 Uiso 1 1 calc R U . . .
C8 C 0.2439(4) 0.2416(4) 0.8424(5) 0.0226(14) Uani 1 1 d . U . . .
H8 H 0.186186 0.209716 0.818073 0.027 Uiso 1 1 calc R U . . .
C9 C 0.2871(5) 0.2763(5) 0.9377(5) 0.0311(19) Uani 1 1 d . . . . .
H9 H 0.256734 0.268632 0.977837 0.037 Uiso 1 1 calc R U . . .
C10 C 0.3717(5) 0.3214(4) 0.9770(5) 0.0236(16) Uani 1 1 d . . . . .
H10 H 0.399599 0.343500 1.043016 0.028 Uiso 1 1 calc R U . . .
C11 C 0.4155(4) 0.3337(4) 0.9180(4) 0.0154(13) Uani 1 1 d . . . . .
C12 C 0.5507(5) 0.4040(5) 1.0501(4) 0.0301(18) Uani 1 1 d . . . . .
H12A H 0.511191 0.445399 1.061617 0.045 Uiso 1 1 calc R U . . .
H12B H 0.612096 0.429829 1.063817 0.045 Uiso 1 1 calc R U . . .
H12C H 0.563125 0.355633 1.094733 0.045 Uiso 1 1 calc R U . . .
C13 C 0.5064(4) 0.2638(4) 0.7870(4) 0.0190(14) Uani 1 1 d . . . . .
H13 H 0.528270 0.226965 0.842856 0.023 Uiso 1 1 calc R U . . .
C14 C 0.5552(4) 0.2688(4) 0.7336(4) 0.0188(15) Uani 1 1 d . . . . .
H14 H 0.612855 0.237625 0.753916 0.023 Uiso 1 1 calc R U . . .
C15 C 0.5194(4) 0.3204(4) 0.6489(4) 0.0095(11) Uani 1 1 d . U . . .
C16 C 0.5650(4) 0.3269(4) 0.5872(4) 0.0115(12) Uani 1 1 d . U . . .
H16 H 0.625571 0.300589 0.607819 0.014 Uiso 1 1 calc R U . . .
C17 C 0.5224(4) 0.3703(4) 0.5000(4) 0.0118(12) Uani 1 1 d . . . . .
H17 H 0.553051 0.373635 0.459690 0.014 Uiso 1 1 calc R U . . .
C18 C 0.4318(4) 0.4111(4) 0.4680(4) 0.0115(12) Uani 1 1 d . . . . .
C19 C 0.3815(4) 0.4535(4) 0.3745(4) 0.0155(13) Uani 1 1 d . . . . .
H19 H 0.407852 0.456650 0.330296 0.019 Uiso 1 1 calc R U . . .
C20 C 0.2956(4) 0.4890(4) 0.3501(4) 0.0115(12) Uani 1 1 d . . . . .
H20 H 0.258734 0.513019 0.285482 0.014 Uiso 1 1 calc R U . . .
C21 C 0.2596(4) 0.4914(4) 0.4180(4) 0.0119(12) Uani 1 1 d . . . . .
C22 C 0.1657(3) 0.5365(4) 0.3872(4) 0.0126(12) Uani 1 1 d . . . . .
C23 C 0.1614(4) 0.6232(5) 0.3952(4) 0.0177(15) Uani 1 1 d . . . . .
C24 C 0.2484(5) 0.7517(4) 0.4615(5) 0.0268(16) Uani 1 1 d . . . . .
H24A H 0.212950 0.782828 0.398606 0.040 Uiso 1 1 calc R U . . .
H24B H 0.314895 0.772460 0.497461 0.040 Uiso 1 1 calc R U . . .
H24C H 0.217192 0.760016 0.502927 0.040 Uiso 1 1 calc R U . . .
C25 C 0.0730(4) 0.6647(4) 0.3606(4) 0.0148(13) Uani 1 1 d . . . . .
H25 H 0.070048 0.724043 0.366892 0.018 Uiso 1 1 calc R U . . .
C26 C -0.0104(4) 0.6159(5) 0.3167(4) 0.0193(15) Uani 1 1 d . . . . .
H26 H -0.071180 0.643042 0.291325 0.023 Uiso 1 1 calc R U . . .
C27 C -0.0077(4) 0.5312(5) 0.3091(4) 0.0224(15) Uani 1 1 d . . . . .
H27 H -0.066035 0.499959 0.280057 0.027 Uiso 1 1 calc R U . . .
C28 C 0.0805(4) 0.4892(4) 0.3436(4) 0.0116(12) Uani 1 1 d . . . . .
C29 C 0.0056(4) 0.3552(4) 0.2991(5) 0.0216(15) Uani 1 1 d . . . . .
H29A H -0.025805 0.365189 0.340074 0.032 Uiso 1 1 calc R U . . .
H29B H 0.021704 0.295360 0.301630 0.032 Uiso 1 1 calc R U . . .
H29C H -0.038198 0.371503 0.229701 0.032 Uiso 1 1 calc R U . . .
C30 C 0.3900(4) 0.4132(4) 0.5312(4) 0.0102(12) Uani 1 1 d . . . . .
C31 C 0.4343(4) 0.3651(4) 0.6232(4) 0.0122(13) Uani 1 1 d . . . . .
C32 C 0.0690(5) 0.6661(5) 0.1025(5) 0.0354(19) Uani 1 1 d . . . . .
H32A H 0.102514 0.678972 0.174252 0.053 Uiso 1 1 calc R U . . .
H32B H 0.008906 0.636110 0.085392 0.053 Uiso 1 1 calc R U . . .
H32C H 0.054345 0.718637 0.064187 0.053 Uiso 1 1 calc R U . . .
C33 C 0.1327(5) 0.6113(5) 0.0774(5) 0.0270(16) Uani 1 1 d . . . . .
C34 C 0.2310(5) 0.6110(5) 0.1365(5) 0.0267(16) Uani 1 1 d . . . . .
H34 H 0.258219 0.645274 0.194780 0.032 Uiso 1 1 calc R U . . .
C35 C 0.2915(5) 0.5642(4) 0.1161(5) 0.0224(15) Uani 1 1 d . . . . .
H35 H 0.359256 0.566462 0.158721 0.027 Uiso 1 1 calc R U . . .
C36 C 0.2519(5) 0.5127(5) 0.0313(5) 0.0292(17) Uani 1 1 d . . . . .
H36 H 0.292647 0.478601 0.016318 0.035 Uiso 1 1 calc R U . . .
C37 C 0.1541(5) 0.5116(5) -0.0301(5) 0.0276(17) Uani 1 1 d . . . . .
H37 H 0.127262 0.477459 -0.088513 0.033 Uiso 1 1 calc R U . . .
C38 C 0.0945(5) 0.5596(5) -0.0080(5) 0.0324(19) Uani 1 1 d . . . . .
H38 H 0.026744 0.557809 -0.050816 0.039 Uiso 1 1 calc R U . . .
Cl1 Cl 0.42135(10) 0.55416(10) 0.70835(10) 0.0181(3) Uani 1 1 d . . . . .
N1 N 0.3069(3) 0.4556(3) 0.5089(3) 0.0091(10) Uani 1 1 d . . . . .
N2 N 0.3875(3) 0.3626(3) 0.6794(3) 0.0118(11) Uani 1 1 d . . . . .
O1 O 0.1487(3) 0.6178(3) 0.5890(3) 0.0319(12) Uani 1 1 d . . . . .
O2 O 0.1018(3) 0.3456(3) 0.5347(3) 0.0243(11) Uani 1 1 d . . . . .
O3 O 0.2486(3) 0.4690(3) 0.8201(3) 0.0204(10) Uani 1 1 d . . . . .
O4 O 0.2566(3) 0.2241(3) 0.6907(3) 0.0199(10) Uani 1 1 d . . . . .
O5 O 0.5007(3) 0.3762(3) 0.9481(3) 0.0216(10) Uani 1 1 d . . . . .
O6 O 0.0912(3) 0.4040(3) 0.3366(3) 0.0184(10) Uani 1 1 d . . . . .
O7 O 0.2488(3) 0.6636(3) 0.4404(3) 0.0160(9) Uani 1 1 d . . . . .
Re1 Re 0.27694(2) 0.46158(2) 0.63500(2) 0.01143(7) Uani 1 1 d . . . . .

loop_
_atom_site_aniso_label
_atom_site_aniso_U_11
_atom_site_aniso_U_22
_atom_site_aniso_U_33
_atom_site_aniso_U_23
_atom_site_aniso_U_13
_atom_site_aniso_U_12
C1 0.025(3) 0.039(6) 0.016(3) 0.002(3) 0.013(3) 0.006(3)
C2 0.016(3) 0.027(4) 0.012(3) 0.007(3) 0.010(2) 0.007(3)
C3 0.008(2) 0.020(4) 0.016(3) 0.000(3) 0.003(2) 0.007(3)
C4 0.0128(14) 0.0117(16) 0.0128(15) -0.0001(9) 0.0056(10) -0.0014(9)
C5 0.011(3) 0.011(4) 0.017(3) 0.002(2) 0.006(2) 0.003(2)
C6 0.016(3) 0.019(4) 0.020(3) 0.005(3) 0.008(3) 0.006(3)
C7 0.014(3) 0.037(6) 0.036(4) 0.004(4) 0.002(3) -0.006(3)
C8 0.0223(16) 0.0219(18) 0.0237(17) 0.0016(10) 0.0111(11) 0.0001(10)
C9 0.035(4) 0.037(5) 0.036(4) 0.024(4) 0.029(3) 0.016(3)
C10 0.037(4) 0.020(5) 0.021(3) 0.010(3) 0.019(3) 0.014(3)
C11 0.019(3) 0.008(4) 0.018(3) 0.008(3) 0.008(3) 0.008(2)
C12 0.045(4) 0.028(5) 0.014(3) -0.002(3) 0.011(3) 0.001(3)
C13 0.012(3) 0.029(4) 0.013(3) 0.004(3) 0.004(2) 0.002(3)
C14 0.011(3) 0.033(5) 0.012(3) -0.004(3) 0.005(2) -0.004(3)
C15 0.0090(14) 0.0083(15) 0.0104(14) -0.0003(9) 0.0041(10) -0.0001(9)
C16 0.0109(14) 0.0105(15) 0.0123(14) -0.0011(9) 0.0050(10) 0.0003(9)
C17 0.015(3) 0.008(4) 0.018(3) -0.007(2) 0.012(2) -0.003(2)
C18 0.016(3) 0.006(4) 0.011(3) -0.006(2) 0.005(2) -0.003(2)
C19 0.015(3) 0.021(4) 0.011(3) -0.003(3) 0.007(2) -0.002(3)
C20 0.015(3) 0.007(4) 0.011(3) 0.001(2) 0.006(2) -0.001(2)
C21 0.010(3) 0.011(4) 0.014(3) -0.001(2) 0.006(2) -0.001(2)
C22 0.007(2) 0.023(4) 0.008(2) 0.001(3) 0.004(2) 0.000(3)
C23 0.010(3) 0.034(5) 0.009(3) 0.003(3) 0.005(2) 0.002(3)
C24 0.029(4) 0.016(5) 0.039(4) -0.011(3) 0.019(3) -0.002(3)
C25 0.018(3) 0.005(4) 0.020(3) 0.002(2) 0.008(3) 0.003(2)
C26 0.013(3) 0.033(5) 0.015(3) 0.002(3) 0.009(2) 0.006(3)
C27 0.010(3) 0.038(5) 0.018(3) -0.002(3) 0.006(2) 0.001(3)
C28 0.015(3) 0.005(4) 0.016(3) 0.001(2) 0.009(2) 0.001(2)
C29 0.016(3) 0.016(4) 0.032(4) -0.007(3) 0.011(3) -0.003(3)
C30 0.012(3) 0.006(4) 0.013(3) -0.003(2) 0.006(2) -0.001(2)
C31 0.011(3) 0.019(4) 0.008(3) -0.004(2) 0.005(2) -0.004(2)
C32 0.038(4) 0.031(5) 0.040(4) 0.004(4) 0.022(4) 0.010(4)
C33 0.037(4) 0.028(5) 0.021(3) 0.004(3) 0.018(3) -0.003(3)
C34 0.028(4) 0.030(5) 0.022(3) 0.001(3) 0.012(3) -0.009(3)
C35 0.027(3) 0.016(4) 0.025(3) 0.008(3) 0.014(3) -0.001(3)
C36 0.042(4) 0.027(5) 0.029(4) -0.002(3) 0.026(3) 0.001(3)
C37 0.041(4) 0.024(5) 0.018(3) -0.004(3) 0.014(3) -0.009(3)
C38 0.027(4) 0.043(6) 0.023(3) 0.005(3) 0.008(3) -0.006(3)
Cl1 0.0229(7) 0.0174(10) 0.0170(7) -0.0036(6) 0.0120(6) -0.0052(6)
N1 0.011(2) 0.013(3) 0.005(2) -0.006(2) 0.0047(17) -0.004(2)
N2 0.010(2) 0.017(3) 0.008(2) 0.001(2) 0.0043(19) 0.002(2)
O1 0.049(3) 0.025(3) 0.031(3) 0.015(2) 0.027(2) 0.025(3)
O2 0.020(2) 0.027(3) 0.023(2) 0.000(2) 0.0076(19) -0.006(2)
O3 0.0154(19) 0.037(3) 0.0084(18) -0.001(2) 0.0057(16) 0.005(2)
O4 0.019(2) 0.006(3) 0.030(2) -0.0011(19) 0.0084(19) -0.0055(18)
O5 0.026(2) 0.023(3) 0.011(2) -0.0055(19) 0.0057(18) -0.006(2)
O6 0.013(2) 0.016(3) 0.027(2) -0.003(2) 0.0101(18) -0.0027(18)
O7 0.020(2) 0.004(3) 0.028(2) -0.0023(18) 0.0143(19) 0.0000(17)
Re1 0.01192(10) 0.01313(14) 0.01091(10) 0.00145(11) 0.00684(8) 0.00237(11)

loop_
_atom_type_symbol
_atom_type_description
_atom_type_scat_dispersion_real
_atom_type_scat_dispersion_imag
_atom_type_scat_source
C C 0.0033 0.0016 'International Tables Vol C Tables 4.2.6.8 and 6.1.1.4'
H H 0.0000 0.0000 'International Tables Vol C Tables 4.2.6.8 and 6.1.1.4'
Cl Cl 0.1484 0.1585 'International Tables Vol C Tables 4.2.6.8 and 6.1.1.4'
N N 0.0061 0.0033 'International Tables Vol C Tables 4.2.6.8 and 6.1.1.4'
O O 0.0106 0.0060 'International Tables Vol C Tables 4.2.6.8 and 6.1.1.4'
Re Re -1.0185 7.2310 'International Tables Vol C Tables 4.2.6.8 and 6.1.1.4'

loop_
_geom_angle_atom_site_label_1
_geom_angle_atom_site_label_2
_geom_angle_atom_site_label_3
_geom_angle
_geom_angle_site_symmetry_1
_geom_angle_site_symmetry_3
O1 C1 Re1 173.1(5) . .
O2 C2 Re1 179.4(6) . .
O3 C3 Re1 173.9(5) . .
N2 C4 C13 122.6(5) . .
N2 C4 C5 120.2(5) . .
C13 C4 C5 117.1(5) . .
C11 C5 C6 118.2(5) . .
C11 C5 C4 120.5(5) . .
C6 C5 C4 120.5(5) . .
O4 C6 C8 125.0(6) . .
O4 C6 C5 113.9(5) . .
C8 C6 C5 121.1(6) . .
O4 C7 H7A 109.5 . .
O4 C7 H7B 109.5 . .
H7A C7 H7B 109.5 . .
O4 C7 H7C 109.5 . .
H7A C7 H7C 109.5 . .
H7B C7 H7C 109.5 . .
C9 C8 C6 117.6(6) . .
C9 C8 H8 121.2 . .
C6 C8 H8 121.2 . .
C10 C9 C8 123.3(6) . .
C10 C9 H9 118.4 . .
C8 C9 H9 118.4 . .
C9 C10 C11 118.4(6) . .
C9 C10 H10 120.8 . .
C11 C10 H10 120.8 . .
O5 C11 C10 124.6(6) . .
O5 C11 C5 114.3(5) . .
C10 C11 C5 121.1(6) . .
O5 C12 H12A 109.5 . .
O5 C12 H12B 109.5 . .
H12A C12 H12B 109.5 . .
O5 C12 H12C 109.5 . .
H12A C12 H12C 109.5 . .
H12B C12 H12C 109.5 . .
C14 C13 C4 119.6(6) . .
C14 C13 H13 120.2 . .
C4 C13 H13 120.2 . .
C13 C14 C15 119.4(6) . .
C13 C14 H14 120.3 . .
C15 C14 H14 120.3 . .
C14 C15 C31 117.5(5) . .
C14 C15 C16 122.6(5) . .
C31 C15 C16 119.9(5) . .
C17 C16 C15 120.6(5) . .
C17 C16 H16 119.7 . .
C15 C16 H16 119.7 . .
C16 C17 C18 120.7(5) . .
C16 C17 H17 119.7 . .
C18 C17 H17 119.7 . .
C30 C18 C19 116.9(5) . .
C30 C18 C17 120.2(5) . .
C19 C18 C17 122.9(5) . .
C20 C19 C18 118.6(5) . .
C20 C19 H19 120.7 . .
C18 C19 H19 120.7 . .
C19 C20 C21 121.4(5) . .
C19 C20 H20 119.3 . .
C21 C20 H20 119.3 . .
N1 C21 C20 121.8(5) . .
N1 C21 C22 119.9(5) . .
C20 C21 C22 118.2(5) . .
C23 C22 C28 119.8(5) . .
C23 C22 C21 121.8(5) . .
C28 C22 C21 118.3(6) . .
O7 C23 C22 115.4(5) . .
O7 C23 C25 123.5(6) . .
C22 C23 C25 121.1(6) . .
O7 C24 H24A 109.5 . .
O7 C24 H24B 109.5 . .
H24A C24 H24B 109.5 . .
O7 C24 H24C 109.5 . .
H24A C24 H24C 109.5 . .
H24B C24 H24C 109.5 . .
C26 C25 C23 117.6(6) . .
C26 C25 H25 121.2 . .
C23 C25 H25 121.2 . .
C27 C26 C25 122.1(6) . .
C27 C26 H26 118.9 . .
C25 C26 H26 118.9 . .
C26 C27 C28 120.6(6) . .
C26 C27 H27 119.7 . .
C28 C27 H27 119.7 . .
O6 C28 C27 125.3(6) . .
O6 C28 C22 115.9(5) . .
C27 C28 C22 118.7(6) . .
O6 C29 H29A 109.5 . .
O6 C29 H29B 109.5 . .
H29A C29 H29B 109.5 . .
O6 C29 H29C 109.5 . .
H29A C29 H29C 109.5 . .
H29B C29 H29C 109.5 . .
N1 C30 C18 123.7(5) . .
N1 C30 C31 117.4(5) . .
C18 C30 C31 118.8(5) . .
N2 C31 C15 123.0(5) . .
N2 C31 C30 117.6(5) . .
C15 C31 C30 119.4(5) . .
C33 C32 H32A 109.5 . .
C33 C32 H32B 109.5 . .
H32A C32 H32B 109.5 . .
C33 C32 H32C 109.5 . .
H32A C32 H32C 109.5 . .
H32B C32 H32C 109.5 . .
C34 C33 C38 117.0(7) . .
C34 C33 C32 121.2(6) . .
C38 C33 C32 121.8(6) . .
C35 C34 C33 123.5(7) . .
C35 C34 H34 118.2 . .
C33 C34 H34 118.2 . .
C34 C35 C36 118.6(6) . .
C34 C35 H35 120.7 . .
C36 C35 H35 120.7 . .
C37 C36 C35 119.7(6) . .
C37 C36 H36 120.1 . .
C35 C36 H36 120.1 . .
C36 C37 C38 120.5(6) . .
C36 C37 H37 119.7 . .
C38 C37 H37 119.7 . .
C37 C38 C33 120.6(6) . .
C37 C38 H38 119.7 . .
C33 C38 H38 119.7 . .
C21 N1 C30 117.1(4) . .
C21 N1 Re1 129.6(4) . .
C30 N1 Re1 113.1(3) . .
C4 N2 C31 117.8(5) . .
C4 N2 Re1 129.1(4) . .
C31 N2 Re1 112.0(4) . .
C6 O4 C7 116.9(5) . .
C11 O5 C12 117.1(5) . .
C28 O6 C29 116.0(5) . .
C23 O7 C24 117.1(5) . .
C2 Re1 C1 90.8(3) . .
C2 Re1 C3 89.1(2) . .
C1 Re1 C3 83.4(3) . .
C2 Re1 N1 93.5(2) . .
C1 Re1 N1 101.3(2) . .
C3 Re1 N1 174.6(2) . .
C2 Re1 N2 96.6(2) . .
C1 Re1 N2 172.3(2) . .
C3 Re1 N2 98.7(2) . .
N1 Re1 N2 76.32(17) . .
C2 Re1 Cl1 176.57(17) . .
C1 Re1 Cl1 90.5(2) . .
C3 Re1 Cl1 94.22(18) . .
N1 Re1 Cl1 83.10(12) . .
N2 Re1 Cl1 82.01(13) . .

loop_
_geom_bond_atom_site_label_1
_geom_bond_atom_site_label_2
_geom_bond_distance
_geom_bond_site_symmetry_2
C1 O1 1.165(8) .
C1 Re1 1.905(7) .
C2 O2 1.163(7) .
C2 Re1 1.892(7) .
C3 O3 1.154(6) .
C3 Re1 1.915(5) .
C4 N2 1.311(7) .
C4 C13 1.415(8) .
C4 C5 1.494(7) .
C5 C11 1.396(8) .
C5 C6 1.418(8) .
C6 O4 1.353(7) .
C6 C8 1.388(8) .
C7 O4 1.431(7) .
C7 H7A 0.9800 .
C7 H7B 0.9800 .
C7 H7C 0.9800 .
C8 C9 1.388(9) .
C8 H8 0.9500 .
C9 C10 1.375(10) .
C9 H9 0.9500 .
C10 C11 1.389(8) .
C10 H10 0.9500 .
C11 O5 1.374(7) .
C12 O5 1.433(7) .
C12 H12A 0.9800 .
C12 H12B 0.9800 .
C12 H12C 0.9800 .
C13 C14 1.367(7) .
C13 H13 0.9500 .
C14 C15 1.398(8) .
C14 H14 0.9500 .
C15 C31 1.401(7) .
C15 C16 1.438(7) .
C16 C17 1.353(8) .
C16 H16 0.9500 .
C17 C18 1.428(7) .
C17 H17 0.9500 .
C18 C30 1.408(7) .
C18 C19 1.423(8) .
C19 C20 1.348(7) .
C19 H19 0.9500 .
C20 C21 1.402(7) .
C20 H20 0.9500 .
C21 N1 1.343(7) .
C21 C22 1.506(7) .
C22 C23 1.386(9) .
C22 C28 1.401(8) .
C23 O7 1.372(7) .
C23 C25 1.400(8) .
C24 O7 1.435(8) .
C24 H24A 0.9800 .
C24 H24B 0.9800 .
C24 H24C 0.9800 .
C25 C26 1.393(8) .
C25 H25 0.9500 .
C26 C27 1.351(10) .
C26 H26 0.9500 .
C27 C28 1.400(8) .
C27 H27 0.9500 .
C28 O6 1.373(7) .
C29 O6 1.420(7) .
C29 H29A 0.9800 .
C29 H29B 0.9800 .
C29 H29C 0.9800 .
C30 N1 1.367(7) .
C30 C31 1.447(8) .
C31 N2 1.377(6) .
C32 C33 1.514(9) .
C32 H32A 0.9800 .
C32 H32B 0.9800 .
C32 H32C 0.9800 .
C33 C34 1.371(9) .
C33 C38 1.405(9) .
C34 C35 1.361(9) .
C34 H34 0.9500 .
C35 C36 1.397(9) .
C35 H35 0.9500 .
C36 C37 1.371(9) .
C36 H36 0.9500 .
C37 C38 1.375(9) .
C37 H37 0.9500 .
C38 H38 0.9500 .
Cl1 Re1 2.4847(15) .
N1 Re1 2.191(4) .
N2 Re1 2.202(5) .
